data_7208473
loop_
_publ_author_name
'Zhang, Yun-Xue'
'Yang, Jin'
'Kan, Wei-Qiu'
'Ma, Jian-Fang'

_publ_section_title
;
 A series of coordination polymers based on flexible
 5-carboxy-1-(4&#x2032;-carboxybenzyl)-2-oxidopyridinium and structurally
 related N-donor ligands: syntheses, structures and photoluminescent
 properties
;
_journal_issue 18
_journal_name_full CrystEngComm
_journal_page_first 6004
_journal_paper_doi 10.1039/c2ce25439e
_journal_volume 14
_journal_year 2012
_chemical_formula_moiety 'C19 H16 Co N3 O5'
_chemical_formula_sum 'C19 H16 Co N3 O5'
_chemical_formula_weight 425.28
_chemical_name_systematic
;
?
;
_space_group_IT_number 15
_symmetry_cell_setting monoclinic
_symmetry_space_group_name_Hall '-C 2yc'
_symmetry_space_group_name_H-M 'C 1 2/c 1'
_atom_sites_solution_hydrogens geom
_atom_sites_solution_primary direct
_atom_sites_solution_secondary difmap
_audit_creation_method SHELXL-97
_cell_angle_alpha 90
_cell_angle_beta 115.938(9)
_cell_angle_gamma 90
_cell_formula_units_Z 8
_cell_length_a 24.6475(19)
_cell_length_b 7.5175(4)
_cell_length_c 23.1062(17)
_cell_measurement_reflns_used 2035
_cell_measurement_temperature 293(2)
_cell_measurement_theta_max 29.0920
_cell_measurement_theta_min 2.8554
_cell_volume 3850.0(5)
_computing_cell_refinement CrysAlis
_computing_data_collection 'CrysAlis (Oxford Diffraction, 2006)'
_computing_data_reduction CrysAlis
_computing_structure_refinement 'SHELXL-97 (Sheldrick, 2008)'
_computing_structure_solution 'SHELXL-97 (Sheldrick, 2008)'
_diffrn_ambient_temperature 293(2)
_diffrn_detector_area_resol_mean 10.0
_diffrn_measured_fraction_theta_full 0.998
_diffrn_measured_fraction_theta_max 0.998
_diffrn_measurement_device_type 'Oxford Diffraction Gemini R Ultra'
_diffrn_measurement_method '\w scan'
_diffrn_radiation_monochromator graphite
_diffrn_radiation_source 'fine-focus sealed tube'
_diffrn_radiation_type MoK\a
_diffrn_radiation_wavelength 0.71073
_diffrn_reflns_av_R_equivalents 0.0400
_diffrn_reflns_av_sigmaI/netI 0.0597
_diffrn_reflns_limit_h_max 29
_diffrn_reflns_limit_h_min -22
_diffrn_reflns_limit_k_max 8
_diffrn_reflns_limit_k_min -8
_diffrn_reflns_limit_l_max 27
_diffrn_reflns_limit_l_min -27
_diffrn_reflns_number 7635
_diffrn_reflns_theta_full 25.03
_diffrn_reflns_theta_max 25.03
_diffrn_reflns_theta_min 2.86
_exptl_absorpt_coefficient_mu 0.927
_exptl_absorpt_correction_T_max 0.8363
_exptl_absorpt_correction_T_min 0.7621
_exptl_absorpt_correction_type multi-scan
_exptl_absorpt_process_details
;
CrysAlis (Oxford Diffraction, 2006)
;
_exptl_crystal_colour purple
_exptl_crystal_density_diffrn 1.467
_exptl_crystal_density_method 'not measured'
_exptl_crystal_description block
_exptl_crystal_F_000 1744
_exptl_crystal_size_max 0.31
_exptl_crystal_size_mid 0.25
_exptl_crystal_size_min 0.20
_refine_diff_density_max 0.342
_refine_diff_density_min -0.250
_refine_diff_density_rms 0.058
_refine_ls_extinction_method none
_refine_ls_goodness_of_fit_ref 1.027
_refine_ls_hydrogen_treatment constr
_refine_ls_matrix_type full
_refine_ls_number_parameters 299
_refine_ls_number_reflns 3392
_refine_ls_number_restraints 183
_refine_ls_restrained_S_all 1.007
_refine_ls_R_factor_all 0.0637
_refine_ls_R_factor_gt 0.0417
_refine_ls_shift/su_max 0.001
_refine_ls_shift/su_mean 0.000
_refine_ls_structure_factor_coef Fsqd
_refine_ls_weighting_details 'calc w=1/[\s^2^(Fo^2^)+(0.0305P)^2^+0.6493P] where P=(Fo^2^+2Fc^2^)/3'
_refine_ls_weighting_scheme calc
_refine_ls_wR_factor_gt 0.0757
_refine_ls_wR_factor_ref 0.0841
_reflns_number_gt 2573
_reflns_number_total 3392
_reflns_threshold_expression >2\s(I)
_cod_data_source_file c2ce25439e.txt
_cod_data_source_block Compound-2
_cod_depositor_comments
;
The following automatic conversions were performed:

'_symmetry_cell_setting' value 'Monoclinic' changed to 'monoclinic'
according to /home/saulius/struct/CIF-dictionaries/cif_core.dic
dictionary named 'cif_core.dic' version 2.4.1 from 2010-06-29.

Automatic conversion script
Id: cif_fix_values 1891 2012-01-12 08:04:46Z andrius 
;
_cod_original_sg_symbol_Hall '-c 2yc'
_cod_original_sg_symbol_H-M 'C 2/c'
_cod_database_code 7208473

loop_
_symmetry_equiv_pos_as_xyz
'x, y, z'
'-x, y, -z+1/2'
'x+1/2, y+1/2, z'
'-x+1/2, y+1/2, -z+1/2'
'-x, -y, -z'
'x, -y, z-1/2'
'-x+1/2, -y+1/2, -z'
'x+1/2, -y+1/2, z-1/2'

loop_
_atom_site_label
_atom_site_type_symbol
_atom_site_fract_x
_atom_site_fract_y
_atom_site_fract_z
_atom_site_U_iso_or_equiv
_atom_site_adp_type
_atom_site_occupancy
_atom_site_symmetry_multiplicity
_atom_site_calc_flag
_atom_site_refinement_flags
_atom_site_disorder_assembly
_atom_site_disorder_group
Co1 Co 0.039310(17) 0.34841(5) 0.519166(18) 0.02797(13) Uani 1 1 d . . .
C1 C -0.04000(14) -0.3661(4) 0.07725(14) 0.0354(7) Uani 1 1 d . . .
C2 C -0.06355(13) -0.3266(4) 0.12538(14) 0.0359(7) Uani 1 1 d . . .
C3 C -0.09045(17) -0.4594(4) 0.14467(18) 0.0595(10) Uani 1 1 d . . .
H3 H -0.0950 -0.5721 0.1265 0.071 Uiso 1 1 calc R . .
C4 C -0.11069(17) -0.4272(4) 0.19057(17) 0.0587(11) Uani 1 1 d . . .
H4 H -0.1282 -0.5190 0.2034 0.070 Uiso 1 1 calc R . .
C5 C -0.10536(14) -0.2611(4) 0.21776(14) 0.0370(7) Uani 1 1 d . . .
C6 C -0.07965(15) -0.1276(4) 0.19720(16) 0.0467(9) Uani 1 1 d . . .
H6 H -0.0764 -0.0139 0.2142 0.056 Uiso 1 1 calc R . .
C7 C -0.05872(15) -0.1602(4) 0.15174(16) 0.0458(8) Uani 1 1 d . . .
H7 H -0.0412 -0.0685 0.1388 0.055 Uiso 1 1 calc R . .
C8 C -0.12660(15) -0.2362(4) 0.26919(15) 0.0408(8) Uani 1 1 d . . .
H8A H -0.1632 -0.3047 0.2577 0.049 Uiso 1 1 calc R . .
H8B H -0.0963 -0.2837 0.3094 0.049 Uiso 1 1 calc R . .
C9 C -0.19100(14) 0.0262(4) 0.23217(15) 0.0383(7) Uani 1 1 d . . .
C10 C -0.20326(14) 0.2015(4) 0.24713(15) 0.0440(8) Uani 1 1 d . . .
H10 H -0.2385 0.2582 0.2190 0.053 Uiso 1 1 calc R . .
C11 C -0.16513(14) 0.2874(4) 0.30098(15) 0.0383(7) Uani 1 1 d . . .
H11 H -0.1748 0.4013 0.3091 0.046 Uiso 1 1 calc R . .
C12 C -0.11121(13) 0.2082(4) 0.34498(13) 0.0313(6) Uani 1 1 d U A .
C13 C -0.10023(13) 0.0381(3) 0.33295(13) 0.0314(6) Uani 1 1 d U . .
H13 H -0.0656 -0.0190 0.3622 0.038 Uiso 1 1 calc R . .
C14 C -0.06828(14) 0.3024(4) 0.40389(14) 0.0347(7) Uani 1 1 d . . .
C15 C 0.2087(4) 0.0970(18) 0.5940(6) 0.041(2) Uani 0.47(3) 1 d PDU A 1
H15 H 0.2501 0.0920 0.6193 0.050 Uiso 0.47(3) 1 calc PR A 1
C16 C 0.1712(5) 0.2331(16) 0.5895(6) 0.0353(19) Uani 0.47(3) 1 d PDU A 1
H16 H 0.1830 0.3400 0.6118 0.042 Uiso 0.47(3) 1 calc PR A 1
N2 N 0.1133(6) 0.190(3) 0.5471(11) 0.029(2) Uani 0.47(3) 1 d PDU A 1
C17 C 0.1163(7) 0.029(3) 0.5266(14) 0.031(2) Uani 0.47(3) 1 d PDU A 1
H17 H 0.0832 -0.0345 0.4974 0.037 Uiso 0.47(3) 1 calc PR A 1
N3 N 0.1725(7) -0.0333(18) 0.5530(9) 0.036(2) Uani 0.47(3) 1 d PDU A 1
C15' C 0.2129(4) 0.1481(16) 0.5795(5) 0.040(2) Uani 0.53(3) 1 d PDU A 2
H15' H 0.2546 0.1609 0.5984 0.048 Uiso 0.53(3) 1 calc PR A 2
C16' C 0.1729(4) 0.2738(15) 0.5747(6) 0.0385(19) Uani 0.53(3) 1 d PDU A 2
H16' H 0.1822 0.3900 0.5895 0.046 Uiso 0.53(3) 1 calc PR A 2
N2' N 0.1160(5) 0.204(2) 0.5443(10) 0.031(2) Uani 0.53(3) 1 d PDU A 2
C17' C 0.1230(7) 0.038(3) 0.5302(13) 0.035(2) Uani 0.53(3) 1 d PDU A 2
H17' H 0.0914 -0.0401 0.5081 0.042 Uiso 0.53(3) 1 calc PR A 2
N3' N 0.1812(6) -0.0034(17) 0.5516(8) 0.036(2) Uani 0.53(3) 1 d PDU A 2
C18 C 0.20092(16) -0.1886(4) 0.54284(18) 0.0569(10) Uani 1 1 d . . .
H18A H 0.1700 -0.2778 0.5220 0.068 Uiso 1 1 calc R A 1
H18B H 0.2284 -0.2354 0.5846 0.068 Uiso 1 1 calc R A 1
C19 C 0.23567(17) -0.1641(4) 0.50326(18) 0.0594(10) Uani 1 1 d . . .
H19A H 0.2086 -0.1210 0.4608 0.071 Uiso 1 1 calc R . .
H19B H 0.2668 -0.0753 0.5235 0.071 Uiso 1 1 calc R . .
N1 N -0.13854(11) -0.0505(3) 0.27938(11) 0.0339(6) Uani 1 1 d . . .
O1 O -0.00105(9) -0.2632(3) 0.07423(10) 0.0413(5) Uani 1 1 d . . .
O2 O -0.06046(9) -0.5007(3) 0.04255(10) 0.0476(6) Uani 1 1 d . . .
O3 O -0.22268(10) -0.0590(3) 0.18353(10) 0.0530(6) Uani 1 1 d . . .
O4 O -0.08242(9) 0.4591(3) 0.41134(10) 0.0452(6) Uani 1 1 d . . .
O5 O -0.02172(10) 0.2213(3) 0.44155(10) 0.0444(5) Uani 1 1 d . A .

loop_
_atom_site_aniso_label
_atom_site_aniso_U_11
_atom_site_aniso_U_22
_atom_site_aniso_U_33
_atom_site_aniso_U_23
_atom_site_aniso_U_13
_atom_site_aniso_U_12
Co1 0.0280(2) 0.0285(2) 0.0276(2) 0.00281(17) 0.01224(18) 0.00421(17)
C1 0.0356(19) 0.0424(17) 0.0285(16) 0.0001(15) 0.0143(15) 0.0056(15)
C2 0.0377(19) 0.0402(17) 0.0362(17) -0.0052(14) 0.0220(15) -0.0016(14)
C3 0.091(3) 0.0381(18) 0.075(3) -0.0208(18) 0.060(3) -0.0115(18)
C4 0.094(3) 0.0399(18) 0.075(3) -0.0119(18) 0.068(3) -0.0156(18)
C5 0.042(2) 0.0383(17) 0.0345(17) -0.0068(14) 0.0200(16) -0.0035(14)
C6 0.063(2) 0.0379(18) 0.054(2) -0.0144(16) 0.039(2) -0.0088(16)
C7 0.058(2) 0.0381(17) 0.055(2) -0.0102(16) 0.0381(19) -0.0108(16)
C8 0.056(2) 0.0334(17) 0.0408(19) -0.0045(14) 0.0288(18) -0.0021(15)
C9 0.0299(19) 0.0503(19) 0.0347(18) -0.0023(16) 0.0141(16) -0.0060(15)
C10 0.035(2) 0.0485(19) 0.0404(19) 0.0011(15) 0.0094(16) 0.0092(15)
C11 0.039(2) 0.0374(16) 0.0391(18) -0.0049(15) 0.0176(16) -0.0011(14)
C12 0.0302(17) 0.0373(13) 0.0268(16) -0.0003(13) 0.0129(14) -0.0007(13)
C13 0.0336(18) 0.0388(13) 0.0249(15) 0.0026(13) 0.0155(14) 0.0009(13)
C14 0.040(2) 0.0409(18) 0.0263(17) -0.0024(14) 0.0174(16) -0.0078(15)
C15 0.032(3) 0.041(3) 0.047(3) 0.006(3) 0.013(2) 0.005(3)
C16 0.036(2) 0.035(2) 0.035(2) -0.0009(10) 0.0154(11) 0.0006(10)
N2 0.028(3) 0.029(4) 0.030(3) 0.004(3) 0.014(3) 0.003(3)
C17 0.026(4) 0.033(4) 0.037(4) -0.001(3) 0.018(3) 0.006(3)
N3 0.033(4) 0.034(4) 0.042(3) -0.002(3) 0.016(3) 0.001(3)
C15' 0.032(3) 0.040(3) 0.047(3) -0.002(3) 0.017(2) 0.000(3)
C16' 0.036(3) 0.032(3) 0.042(4) 0.001(3) 0.012(3) 0.006(3)
N2' 0.027(3) 0.031(3) 0.033(3) 0.000(3) 0.012(3) 0.008(3)
C17' 0.030(4) 0.033(3) 0.037(3) -0.002(3) 0.011(3) -0.001(3)
N3' 0.031(4) 0.033(4) 0.047(3) -0.005(3) 0.021(3) 0.010(3)
C18 0.062(3) 0.050(2) 0.060(2) -0.0012(18) 0.028(2) 0.0265(18)
C19 0.063(3) 0.053(2) 0.069(2) -0.0018(19) 0.036(2) 0.0244(18)
N1 0.0389(16) 0.0354(13) 0.0304(14) -0.0063(11) 0.0178(13) -0.0016(12)
O1 0.0473(14) 0.0436(12) 0.0450(13) -0.0054(10) 0.0314(12) -0.0044(10)
O2 0.0488(15) 0.0578(14) 0.0434(13) -0.0228(12) 0.0270(12) -0.0074(11)
O3 0.0410(14) 0.0667(15) 0.0416(14) -0.0158(12) 0.0091(12) -0.0113(11)
O4 0.0456(14) 0.0396(12) 0.0488(14) -0.0170(10) 0.0191(12) -0.0062(10)
O5 0.0417(14) 0.0466(12) 0.0316(12) -0.0030(10) 0.0038(11) -0.0002(10)

loop_
_atom_type_symbol
_atom_type_description
_atom_type_scat_dispersion_real
_atom_type_scat_dispersion_imag
_atom_type_scat_source
C C 0.0033 0.0016 'International Tables Vol C Tables 4.2.6.8 and 6.1.1.4'
H H 0.0000 0.0000 'International Tables Vol C Tables 4.2.6.8 and 6.1.1.4'
N N 0.0061 0.0033 'International Tables Vol C Tables 4.2.6.8 and 6.1.1.4'
O O 0.0106 0.0060 'International Tables Vol C Tables 4.2.6.8 and 6.1.1.4'
Co Co 0.3494 0.9721 'International Tables Vol C Tables 4.2.6.8 and 6.1.1.4'

loop_
_geom_angle_atom_site_label_1
_geom_angle_atom_site_label_2
_geom_angle_atom_site_label_3
_geom_angle
_geom_angle_site_symmetry_1
_geom_angle_site_symmetry_3
O5 Co1 N2 102.9(5) . .
O5 Co1 N2' 103.9(5) . .
N2 Co1 N2' 4.3(13) . .
O5 Co1 O1 91.64(9) . 6_556
N2 Co1 O1 103.5(7) . 6_556
N2' Co1 O1 107.6(7) . 6_556
O5 Co1 O2 87.78(9) . 2_565
N2 Co1 O2 94.5(7) . 2_565
N2' Co1 O2 90.4(7) . 2_565
O1 Co1 O2 161.63(8) 6_556 2_565
O5 Co1 O4 162.29(8) . 5_566
N2 Co1 O4 94.4(5) . 5_566
N2' Co1 O4 93.1(5) . 5_566
O1 Co1 O4 87.74(8) 6_556 5_566
O2 Co1 O4 87.29(9) 2_565 5_566
O5 Co1 Co1 87.79(6) . 5_566
N2 Co1 Co1 162.6(6) . 5_566
N2' Co1 Co1 158.6(6) . 5_566
O1 Co1 Co1 89.67(6) 6_556 5_566
O2 Co1 Co1 71.96(6) 2_565 5_566
O4 Co1 Co1 74.52(6) 5_566 5_566
O2 C1 O1 124.4(3) . .
O2 C1 C2 117.3(3) . .
O1 C1 C2 118.3(3) . .
C7 C2 C3 118.6(3) . .
C7 C2 C1 121.7(3) . .
C3 C2 C1 119.8(3) . .
C2 C3 C4 120.7(3) . .
C2 C3 H3 119.7 . .
C4 C3 H3 119.7 . .
C3 C4 C5 121.1(3) . .
C3 C4 H4 119.4 . .
C5 C4 H4 119.4 . .
C6 C5 C4 118.0(3) . .
C6 C5 C8 123.6(2) . .
C4 C5 C8 118.4(3) . .
C5 C6 C7 121.0(3) . .
C5 C6 H6 119.5 . .
C7 C6 H6 119.5 . .
C2 C7 C6 120.7(3) . .
C2 C7 H7 119.7 . .
C6 C7 H7 119.7 . .
N1 C8 C5 114.1(2) . .
N1 C8 H8A 108.7 . .
C5 C8 H8A 108.7 . .
N1 C8 H8B 108.7 . .
C5 C8 H8B 108.7 . .
H8A C8 H8B 107.6 . .
O3 C9 N1 119.9(3) . .
O3 C9 C10 125.7(3) . .
N1 C9 C10 114.4(3) . .
C11 C10 C9 121.9(3) . .
C11 C10 H10 119.1 . .
C9 C10 H10 119.1 . .
C10 C11 C12 121.4(3) . .
C10 C11 H11 119.3 . .
C12 C11 H11 119.3 . .
C13 C12 C11 117.4(3) . .
C13 C12 C14 120.6(3) . .
C11 C12 C14 122.0(3) . .
N1 C13 C12 121.7(3) . .
N1 C13 H13 119.1 . .
C12 C13 H13 119.1 . .
O5 C14 O4 125.7(3) . .
O5 C14 C12 118.2(3) . .
O4 C14 C12 116.2(3) . .
C16 C15 N3 105.7(8) . .
C16 C15 H15 127.2 . .
N3 C15 H15 127.2 . .
C15 C16 N2 109.9(9) . .
C15 C16 H16 125.0 . .
N2 C16 H16 125.0 . .
C17 N2 C16 105.6(10) . .
C17 N2 Co1 127.5(11) . .
C16 N2 Co1 126.9(12) . .
N2 C17 N3 111.6(11) . .
N2 C17 H17 124.2 . .
N3 C17 H17 124.2 . .
C17 N3 C15 107.2(10) . .
C17 N3 C18 134.1(12) . .
C15 N3 C18 118.4(11) . .
C16' C15' N3' 107.5(7) . .
C16' C15' H15' 126.3 . .
N3' C15' H15' 126.3 . .
C15' C16' N2' 109.0(8) . .
C15' C16' H16' 125.5 . .
N2' C16' H16' 125.5 . .
C17' N2' C16' 105.8(9) . .
C17' N2' Co1 129.9(10) . .
C16' N2' Co1 123.9(10) . .
N2' C17' N3' 111.5(9) . .
N2' C17' H17' 124.3 . .
N3' C17' H17' 124.3 . .
C17' N3' C15' 106.2(8) . .
C17' N3' C18 121.4(10) . .
C15' N3' C18 132.4(10) . .
N3 C18 C19 116.5(9) . .
C19 C18 N3' 105.6(8) . .
N3 C18 H18A 108.2 . .
C19 C18 H18A 108.2 . .
N3' C18 H18A 118.2 . .
N3 C18 H18B 108.2 . .
C19 C18 H18B 108.2 . .
N3' C18 H18B 109.0 . .
H18A C18 H18B 107.3 . .
C19 C19 C18 111.7(4) 7_546 .
C19 C19 H19A 109.3 7_546 .
C18 C19 H19A 109.3 . .
C19 C19 H19B 109.3 7_546 .
C18 C19 H19B 109.3 . .
H19A C19 H19B 107.9 . .
C13 N1 C9 123.0(2) . .
C13 N1 C8 120.3(2) . .
C9 N1 C8 116.7(2) . .
C1 O1 Co1 115.80(18) . 6
C1 O2 Co1 137.3(2) . 2_545
C14 O4 Co1 132.7(2) . 5_566
C14 O5 Co1 119.28(19) . .

loop_
_geom_bond_atom_site_label_1
_geom_bond_atom_site_label_2
_geom_bond_distance
_geom_bond_site_symmetry_2
Co1 O5 2.008(2) .
Co1 N2 2.030(16) .
Co1 N2' 2.031(14) .
Co1 O1 2.0314(19) 6_556
Co1 O2 2.0595(19) 2_565
Co1 O4 2.076(2) 5_566
Co1 Co1 2.8692(7) 5_566
C1 O2 1.252(3) .
C1 O1 1.259(3) .
C1 C2 1.492(4) .
C2 C7 1.374(4) .
C2 C3 1.376(4) .
C3 C4 1.377(4) .
C3 H3 0.9300 .
C4 C5 1.378(4) .
C4 H4 0.9300 .
C5 C6 1.377(4) .
C5 C8 1.505(4) .
C6 C7 1.380(4) .
C6 H6 0.9300 .
C7 H7 0.9300 .
C8 N1 1.467(3) .
C8 H8A 0.9700 .
C8 H8B 0.9700 .
C9 O3 1.231(3) .
C9 N1 1.400(4) .
C9 C10 1.428(4) .
C10 C11 1.351(4) .
C10 H10 0.9300 .
C11 C12 1.404(4) .
C11 H11 0.9300 .
C12 C13 1.360(4) .
C12 C14 1.488(4) .
C13 N1 1.358(3) .
C13 H13 0.9300 .
C14 O5 1.254(3) .
C14 O4 1.261(3) .
C15 C16 1.351(9) .
C15 N3 1.383(11) .
C15 H15 0.9300 .
C16 N2 1.370(11) .
C16 H16 0.9300 .
N2 C17 1.320(11) .
C17 N3 1.331(11) .
C17 H17 0.9300 .
N3 C18 1.432(16) .
C15' C16' 1.334(8) .
C15' N3' 1.373(9) .
C15' H15' 0.9300 .
C16' N2' 1.369(10) .
C16' H16' 0.9300 .
N2' C17' 1.320(10) .
C17' N3' 1.333(10) .
C17' H17' 0.9300 .
N3' C18 1.517(12) .
C18 C19 1.513(5) .
C18 H18A 0.9700 .
C18 H18B 0.9700 .
C19 C19 1.510(6) 7_546
C19 H19A 0.9700 .
C19 H19B 0.9700 .
O1 Co1 2.0314(19) 6
O2 Co1 2.0595(19) 2_545
O4 Co1 2.0759(19) 5_566

loop_
_geom_torsion_atom_site_label_1
_geom_torsion_atom_site_label_2
_geom_torsion_atom_site_label_3
_geom_torsion_atom_site_label_4
_geom_torsion
_geom_torsion_site_symmetry_1
_geom_torsion_site_symmetry_4
O2 C1 C2 C7 -160.2(3) . .
O1 C1 C2 C7 19.9(4) . .
O2 C1 C2 C3 20.3(4) . .
O1 C1 C2 C3 -159.5(3) . .
C7 C2 C3 C4 -1.6(5) . .
C1 C2 C3 C4 177.9(3) . .
C2 C3 C4 C5 0.9(6) . .
C3 C4 C5 C6 0.6(5) . .
C3 C4 C5 C8 -178.1(3) . .
C4 C5 C6 C7 -1.3(5) . .
C8 C5 C6 C7 177.3(3) . .
C3 C2 C7 C6 0.9(5) . .
C1 C2 C7 C6 -178.6(3) . .
C5 C6 C7 C2 0.6(5) . .
C6 C5 C8 N1 21.2(4) . .
C4 C5 C8 N1 -160.2(3) . .
O3 C9 C10 C11 -178.2(3) . .
N1 C9 C10 C11 3.4(4) . .
C9 C10 C11 C12 0.2(5) . .
C10 C11 C12 C13 -3.2(4) . .
C10 C11 C12 C14 178.9(3) . .
C11 C12 C13 N1 2.4(4) . .
C14 C12 C13 N1 -179.7(2) . .
C13 C12 C14 O5 0.6(4) . .
C11 C12 C14 O5 178.5(3) . .
C13 C12 C14 O4 -179.4(3) . .
C11 C12 C14 O4 -1.5(4) . .
N3 C15 C16 N2 0.1(13) . .
C15 C16 N2 C17 0.3(17) . .
C15 C16 N2 Co1 -177.4(16) . .
O5 Co1 N2 C17 -12(2) . .
N2' Co1 N2 C17 -115(16) . .
O1 Co1 N2 C17 83.3(19) 6_556 .
O2 Co1 N2 C17 -100.3(19) 2_565 .
O4 Co1 N2 C17 172.1(19) 5_566 .
Co1 Co1 N2 C17 -138(2) 5_566 .
O5 Co1 N2 C16 165.6(18) . .
N2' Co1 N2 C16 62(14) . .
O1 Co1 N2 C16 -99.5(19) 6_556 .
O2 Co1 N2 C16 77(2) 2_565 .
O4 Co1 N2 C16 -11(2) 5_566 .
Co1 Co1 N2 C16 39(4) 5_566 .
C16 N2 C17 N3 -1(2) . .
Co1 N2 C17 N3 177(2) . .
N2 C17 N3 C15 1(3) . .
N2 C17 N3 C18 -173(2) . .
C16 C15 N3 C17 -0.4(19) . .
C16 C15 N3 C18 174.0(14) . .
N3' C15' C16' N2' 0.4(12) . .
C15' C16' N2' C17' -1.4(15) . .
C15' C16' N2' Co1 -175.0(13) . .
O5 Co1 N2' C17' -21(2) . .
N2 Co1 N2' C17' 56(14) . .
O1 Co1 N2' C17' 75.5(19) 6_556 .
O2 Co1 N2' C17' -108.6(19) 2_565 .
O4 Co1 N2' C17' 164.1(19) 5_566 .
Co1 Co1 N2' C17' -142.3(17) 5_566 .
O5 Co1 N2' C16' 151.2(15) . .
N2 Co1 N2' C16' -132(16) . .
O1 Co1 N2' C16' -112.6(16) 6_556 .
O2 Co1 N2' C16' 63.4(16) 2_565 .
O4 Co1 N2' C16' -24.0(17) 5_566 .
Co1 Co1 N2' C16' 30(3) 5_566 .
C16' N2' C17' N3' 2(2) . .
Co1 N2' C17' N3' 175.0(19) . .
N2' C17' N3' C15' -2(2) . .
N2' C17' N3' C18 178.3(16) . .
C16' C15' N3' C17' 0.8(17) . .
C16' C15' N3' C18 -179.2(15) . .
C17 N3 C18 C19 101(3) . .
C15 N3 C18 C19 -71.5(17) . .
C17 N3 C18 N3' 127(8) . .
C15 N3 C18 N3' -46(5) . .
C17' N3' C18 N3 -36(6) . .
C15' N3' C18 N3 144(8) . .
C17' N3' C18 C19 119.8(18) . .
C15' N3' C18 C19 -60.2(19) . .
N3 C18 C19 C19 179.1(8) . 7_546
N3' C18 C19 C19 173.7(7) . 7_546
C12 C13 N1 C9 1.4(4) . .
C12 C13 N1 C8 -177.5(3) . .
O3 C9 N1 C13 177.3(3) . .
C10 C9 N1 C13 -4.2(4) . .
O3 C9 N1 C8 -3.8(4) . .
C10 C9 N1 C8 174.8(2) . .
C5 C8 N1 C13 -107.0(3) . .
C5 C8 N1 C9 74.0(3) . .
O2 C1 O1 Co1 -10.1(4) . 6
C2 C1 O1 Co1 169.71(19) . 6
O1 C1 O2 Co1 12.7(5) . 2_545
C2 C1 O2 Co1 -167.1(2) . 2_545
O5 C14 O4 Co1 2.5(5) . 5_566
C12 C14 O4 Co1 -177.47(18) . 5_566
O4 C14 O5 Co1 -3.1(4) . .
C12 C14 O5 Co1 176.90(18) . .
N2 Co1 O5 C14 -164.1(8) . .
N2' Co1 O5 C14 -159.9(7) . .
O1 Co1 O5 C14 91.6(2) 6_556 .
O2 Co1 O5 C14 -70.1(2) 2_565 .
O4 Co1 O5 C14 3.9(4) 5_566 .
Co1 Co1 O5 C14 2.0(2) 5_566 .
